data_7241751
loop_
_publ_author_name
'Abrahams, Brendan F.'
'Commons, Christopher J.'
'Hudson, Timothy A.'
'Sanchez Arlt, Robin W.'

_publ_section_title
;
 The elusive crystals of calcium acetate hemihydrate: chiral rods linked
 by parallel hydrophilic strips
;
_journal_issue 3
_journal_name_full CrystEngComm
_journal_page_first 707
_journal_page_last 713
_journal_paper_doi 10.1039/D0CE01590C
_journal_volume 23
_journal_year 2021
_chemical_formula_moiety 'C8 H14 Ca2 O9'
_chemical_formula_sum 'C8 H14 Ca2 O9'
_chemical_formula_weight 334.35
_space_group_crystal_system tetragonal
_space_group_IT_number 142
_space_group_name_Hall '-I 4bd 2c'
_space_group_name_H-M_alt 'I 41/a c d :2'
_atom_sites_solution_hydrogens mixed
_atom_sites_solution_primary dual
_audit_creation_date 2020-11-29
_audit_creation_method
;
Olex2 1.3-alpha
(compiled 2020.11.12 svn.r5f609507 for OlexSys, GUI svn.r6186)
;
_audit_update_record
;
2020-11-29 deposited with the CCDC.	2020-12-07 downloaded from the CCDC.
;
_cell_angle_alpha 90
_cell_angle_beta 90
_cell_angle_gamma 90
_cell_formula_units_Z 32
_cell_length_a 33.1757(4)
_cell_length_b 33.1757(4)
_cell_length_c 10.5521(2)
_cell_measurement_reflns_used 4250
_cell_measurement_temperature 130.01(10)
_cell_measurement_theta_max 75.1560
_cell_measurement_theta_min 5.1200
_cell_volume 11613.9(3)
_computing_cell_refinement 'CrysAlisPro 1.171.40.84a (Rigaku OD, 2020)'
_computing_data_collection 'CrysAlisPro 1.171.40.84a (Rigaku OD, 2020)'
_computing_data_reduction 'CrysAlisPro 1.171.40.84a (Rigaku OD, 2020)'
_computing_molecular_graphics 'Olex2 1.3-alpha (Dolomanov et al., 2009)'
_computing_publication_material 'Olex2 1.3-alpha (Dolomanov et al., 2009)'
_computing_structure_refinement 'SHELXL 2018/3 (Sheldrick, 2015)'
_computing_structure_solution 'SHELXT 2018/2 (Sheldrick, 2018)'
_diffrn_ambient_environment N~2~
_diffrn_ambient_temperature 130.01(10)
_diffrn_detector 'CCD plate'
_diffrn_detector_area_resol_mean 10.2273
_diffrn_detector_type Atlas
_diffrn_measured_fraction_theta_full 0.998
_diffrn_measured_fraction_theta_max 0.997
_diffrn_measurement_details
;
List of Runs (angles in degrees, time in seconds):

  # Type    Start    End  Width  t~exp~   \w     \q     \k     \f   Frames
#--------------------------------------------------------------------------
  1  \w     -9.00  32.00   1.00   15.00    --  -41.87  38.00-120.00   41
  2  \w    -52.00  38.00   1.00   15.00    --  -41.87  19.00-150.00   90
  3  \w     31.00  88.00   1.00   30.00    --  109.15 -94.00 150.00   57
  4  \w     42.00  69.00   1.00   30.00    --  109.15 -30.00  30.00   27
  5  \w     34.00  76.00   1.00   30.00    --  109.15 -30.00 -60.00   42
  6  \w     47.00  97.00   1.00   30.00    --  109.15 -45.00-120.00   50
  7  \w    102.00 172.00   1.00   30.00    --  109.15  95.00 -10.00   70
;
_diffrn_measurement_device 'four-circle diffractometer'
_diffrn_measurement_device_type 'SuperNova, Dual, Cu at home/near, Atlas'
_diffrn_measurement_method '\w scans'
_diffrn_orient_matrix_type 'CrysAlisPro convention (1999,Acta A55,543-557)'
_diffrn_orient_matrix_UB_11 -0.0396660000
_diffrn_orient_matrix_UB_12 -0.0164571000
_diffrn_orient_matrix_UB_13 0.0566101000
_diffrn_orient_matrix_UB_21 -0.0222603000
_diffrn_orient_matrix_UB_22 0.0106439000
_diffrn_orient_matrix_UB_23 -0.1234775000
_diffrn_orient_matrix_UB_31 0.0097509000
_diffrn_orient_matrix_UB_32 -0.0419899000
_diffrn_orient_matrix_UB_33 -0.0536423000
_diffrn_radiation_monochromator mirror
_diffrn_radiation_probe x-ray
_diffrn_radiation_type 'Cu K\a'
_diffrn_radiation_wavelength 1.54184
_diffrn_reflns_av_R_equivalents 0.0277
_diffrn_reflns_av_unetI/netI 0.0220
_diffrn_reflns_Laue_measured_fraction_full 0.998
_diffrn_reflns_Laue_measured_fraction_max 0.997
_diffrn_reflns_limit_h_max 40
_diffrn_reflns_limit_h_min -35
_diffrn_reflns_limit_k_max 24
_diffrn_reflns_limit_k_min -38
_diffrn_reflns_limit_l_max 10
_diffrn_reflns_limit_l_min -12
_diffrn_reflns_number 12099
_diffrn_reflns_point_group_measured_fraction_full 0.998
_diffrn_reflns_point_group_measured_fraction_max 0.997
_diffrn_reflns_theta_full 67.684
_diffrn_reflns_theta_max 70.034
_diffrn_reflns_theta_min 3.769
_diffrn_source 'micro-focus sealed X-ray tube'
_diffrn_source_type 'SuperNova (Cu) X-ray Source'
_exptl_absorpt_coefficient_mu 7.182
_exptl_absorpt_correction_T_max 0.900
_exptl_absorpt_correction_T_min 0.475
_exptl_absorpt_correction_type gaussian
_exptl_absorpt_process_details
;
CrysAlisPro 1.171.40.84a (Rigaku Oxford Diffraction, 2020)
Numerical absorption correction based on gaussian integration over
a multifaceted crystal model
Empirical absorption correction using spherical harmonics,
implemented in SCALE3 ABSPACK scaling algorithm.
;
_exptl_crystal_colour 'clear colourless'
_exptl_crystal_colour_lustre clear
_exptl_crystal_colour_primary colourless
_exptl_crystal_density_diffrn 1.530
_exptl_crystal_description block
_exptl_crystal_F_000 5568
_exptl_crystal_size_max 0.15
_exptl_crystal_size_mid 0.137
_exptl_crystal_size_min 0.061
_refine_diff_density_max 0.307
_refine_diff_density_min -0.345
_refine_diff_density_rms 0.058
_refine_ls_extinction_coef 0.000027(7)
_refine_ls_extinction_expression Fc^*^=kFc[1+0.001xFc^2^\l^3^/sin(2\q)]^-1/4^
_refine_ls_extinction_method 'SHELXL-2018/3 (Sheldrick 2018)'
_refine_ls_goodness_of_fit_ref 1.180
_refine_ls_hydrogen_treatment mixed
_refine_ls_matrix_type full
_refine_ls_number_parameters 197
_refine_ls_number_reflns 2761
_refine_ls_number_restraints 6
_refine_ls_restrained_S_all 1.183
_refine_ls_R_factor_all 0.0334
_refine_ls_R_factor_gt 0.0293
_refine_ls_shift/su_max 0.002
_refine_ls_shift/su_mean 0.000
_refine_ls_structure_factor_coef Fsqd
_refine_ls_weighting_details 'w=1/[\s^2^(Fo^2^)+(0.0472P)^2^+5.0000P] where P=(Fo^2^+2Fc^2^)/3'
_refine_ls_weighting_scheme calc
_refine_ls_wR_factor_gt 0.0794
_refine_ls_wR_factor_ref 0.0829
_reflns_Friedel_coverage 0.000
_reflns_number_gt 2498
_reflns_number_total 2761
_reflns_threshold_expression 'I > 2\s(I)'
_cod_data_source_file d0ce01590c2.cif
_cod_data_source_block gaussian_abs
_cod_depositor_comments 'Adding full bibliography for 7241751.cif.'
_cod_original_cell_volume 11613.9(4)
_cod_original_sg_symbol_H-M 'I 41/a c d'
_cod_database_code 7241751
_shelx_shelxl_version_number 2018/3
_chemical_oxdiff_formula 'Ca2 C8 H14 O9'
_shelx_space_group_comment
;
The symmetry employed for this shelxl refinement is uniquely defined
by the following loop, which should always be used as a source of
symmetry information in preference to the above space-group names.
They are only intended as comments.
;
_shelx_estimated_absorpt_t_max 0.668
_shelx_estimated_absorpt_t_min 0.412
_reflns_odcompleteness_completeness 99.77
_reflns_odcompleteness_iscentric 1
_reflns_odcompleteness_theta 68.13
_olex2_refinement_description
;
1. Fixed Uiso
 At 1.2 times of:
  All O(H) groups, All O(H,H) groups
 At 1.5 times of:
  All C(H,H,H) groups
2. Restrained distances
 O9-H9C = O9-H9B = O9-H9A
 0.83 with sigma of 0.02
 H9A-H9C = H9B-H9A = H9B-H9C
 1.34 with sigma of 0.04
3. Others
 Sof(O7B)=1-FVAR(1)
 Sof(O7A)=FVAR(1)
 Fixed Sof: H9A(0.75) H9B(0.75) H9C(0.5)
4.a Idealised Me refined as rotating group:
 C2(H2A,H2B,H2C), C4(H4A,H4B,H4C), C6(H6A,H6B,H6C), C8(H8A,H8B,H8C)
;
_olex2_submission_special_instructions 'No special instructions were received'
_oxdiff_exptl_absorpt_empirical_details
;
Empirical correction (ABSPACK) includes:
- Absorption correction using spherical harmonics
- Frame scaling
;
_oxdiff_exptl_absorpt_empirical_full_max 1.436
_oxdiff_exptl_absorpt_empirical_full_min 0.682

loop_
_space_group_symop_operation_xyz
'x, y, z'
'-x+1/2, -y, z+1/2'
'-y+1/4, x+3/4, z+1/4'
'y+1/4, -x+1/4, z+3/4'
'-x+1/2, y, -z'
'x, -y, -z+1/2'
'y+1/4, x+3/4, -z+3/4'
'-y+1/4, -x+1/4, -z+1/4'
'x+1/2, y+1/2, z+1/2'
'-x+1, -y+1/2, z+1'
'-y+3/4, x+5/4, z+3/4'
'y+3/4, -x+3/4, z+5/4'
'-x+1, y+1/2, -z+1/2'
'x+1/2, -y+1/2, -z+1'
'y+3/4, x+5/4, -z+5/4'
'-y+3/4, -x+3/4, -z+3/4'
'-x, -y, -z'
'x-1/2, y, -z-1/2'
'y-1/4, -x-3/4, -z-1/4'
'-y-1/4, x-1/4, -z-3/4'
'x-1/2, -y, z'
'-x, y, z-1/2'
'-y-1/4, -x-3/4, z-3/4'
'y-1/4, x-1/4, z-1/4'
'-x+1/2, -y+1/2, -z+1/2'
'x, y+1/2, -z'
'y+1/4, -x-1/4, -z+1/4'
'-y+1/4, x+1/4, -z-1/4'
'x, -y+1/2, z+1/2'
'-x+1/2, y+1/2, z'
'-y+1/4, -x-1/4, z-1/4'
'y+1/4, x+1/4, z+1/4'

loop_
_atom_site_label
_atom_site_type_symbol
_atom_site_fract_x
_atom_site_fract_y
_atom_site_fract_z
_atom_site_U_iso_or_equiv
_atom_site_adp_type
_atom_site_occupancy
_atom_site_site_symmetry_order
_atom_site_calc_flag
_atom_site_refinement_flags_posn
_atom_site_refinement_flags_adp
_atom_site_refinement_flags_occupancy
_atom_site_disorder_assembly
_atom_site_disorder_group
C1 C 0.82209(5) 0.56159(5) 0.67918(17) 0.0169(4) Uani 1 1 d . . . . .
C2 C 0.80352(7) 0.53472(6) 0.5803(2) 0.0301(5) Uani 1 1 d . . . . .
H2A H 0.821269 0.511627 0.564787 0.045 Uiso 1 1 calc R U . . .
H2B H 0.799934 0.549923 0.501499 0.045 Uiso 1 1 calc R U . . .
H2C H 0.777267 0.525099 0.610269 0.045 Uiso 1 1 calc R U . . .
C3 C 0.89176(6) 0.67007(6) 0.63669(18) 0.0200(4) Uani 1 1 d . . . . .
C4 C 0.92858(7) 0.69214(8) 0.5887(3) 0.0396(6) Uani 1 1 d . . . . .
H4A H 0.943734 0.703020 0.660762 0.059 Uiso 1 1 calc R U . . .
H4B H 0.920178 0.714288 0.533245 0.059 Uiso 1 1 calc R U . . .
H4C H 0.945711 0.673439 0.541127 0.059 Uiso 1 1 calc R U . . .
C5 C 0.79201(6) 0.65609(7) 0.3045(2) 0.0268(4) Uani 1 1 d . . . . .
C6 C 0.83598(6) 0.65705(9) 0.2723(2) 0.0405(6) Uani 1 1 d . . . . .
H6A H 0.840276 0.674562 0.198782 0.061 Uiso 1 1 calc R U . . .
H6B H 0.845218 0.629714 0.252428 0.061 Uiso 1 1 calc R U . . .
H6C H 0.851221 0.667497 0.344807 0.061 Uiso 1 1 calc R U . . .
C7 C 0.82076(6) 0.70230(5) -0.08411(18) 0.0202(4) Uani 1 1 d . . . . .
C8 C 0.85452(6) 0.73103(6) -0.1099(2) 0.0278(5) Uani 1 1 d . . . . .
H8A H 0.880306 0.717797 -0.091884 0.042 Uiso 1 1 calc R U . . .
H8B H 0.851616 0.754813 -0.055548 0.042 Uiso 1 1 calc R U . . .
H8C H 0.853762 0.739290 -0.198982 0.042 Uiso 1 1 calc R U . . .
Ca1 Ca 0.750000 0.65236(2) 0.000000 0.01563(14) Uani 1 2 d S T P A .
Ca2 Ca 0.86064(2) 0.61064(2) 0.875000 0.01366(13) Uani 1 2 d S T P . .
Ca3 Ca 0.79256(2) 0.66220(2) 0.63700(3) 0.01454(12) Uani 1 1 d . . . . .
O9 O 0.77374(5) 0.73121(4) 0.64876(16) 0.0278(3) Uani 1 1 d D . . . .
H9A H 0.7523(7) 0.7317(10) 0.604(3) 0.033 Uiso 0.75 1 d D U P . .
O1 O 0.80978(4) 0.59730(4) 0.68969(13) 0.0214(3) Uani 1 1 d . . . . .
O2 O 0.84917(4) 0.54796(4) 0.75140(12) 0.0189(3) Uani 1 1 d . . . . .
O3 O 0.85835(4) 0.67877(4) 0.58736(13) 0.0237(3) Uani 1 1 d . . . . .
O4 O 0.89719(4) 0.64425(4) 0.72208(12) 0.0217(3) Uani 1 1 d . . . . .
O5 O 0.76587(4) 0.65476(4) 0.21758(13) 0.0242(3) Uani 1 1 d . . . . .
O6 O 0.78119(5) 0.65617(7) 0.41840(15) 0.0445(5) Uani 1 1 d . . . . .
O7A O 0.8010(6) 0.7061(4) 0.0161(18) 0.024(3) Uani 0.52(6) 1 d . . P A 1
O7B O 0.7896(7) 0.7143(5) -0.0183(19) 0.025(3) Uani 0.48(6) 1 d . . P A 2
O8 O 0.81761(4) 0.67004(4) -0.14704(12) 0.0189(3) Uani 1 1 d . . . . .
H9B H 0.7846(8) 0.7503(8) 0.605(3) 0.023 Uiso 0.75 1 d D U P . .
H9C H 0.7618(12) 0.7420(12) 0.710(3) 0.023 Uiso 0.5 1 d D U P . .

loop_
_atom_site_aniso_label
_atom_site_aniso_U_11
_atom_site_aniso_U_22
_atom_site_aniso_U_33
_atom_site_aniso_U_23
_atom_site_aniso_U_13
_atom_site_aniso_U_12
C1 0.0188(8) 0.0185(8) 0.0133(9) 0.0002(7) 0.0004(7) -0.0003(6)
C2 0.0321(11) 0.0286(10) 0.0296(11) -0.0112(9) -0.0126(9) 0.0029(8)
C3 0.0223(9) 0.0231(9) 0.0148(9) -0.0005(7) 0.0019(7) -0.0014(7)
C4 0.0261(10) 0.0465(13) 0.0463(14) 0.0223(12) -0.0007(11) -0.0070(9)
C5 0.0200(9) 0.0451(12) 0.0155(10) -0.0104(9) -0.0026(8) 0.0042(8)
C6 0.0192(10) 0.0795(18) 0.0229(11) -0.0175(12) 0.0003(9) 0.0044(10)
C7 0.0271(10) 0.0186(8) 0.0150(9) -0.0007(7) 0.0005(8) -0.0021(7)
C8 0.0291(10) 0.0251(10) 0.0291(11) -0.0039(9) 0.0024(9) -0.0058(8)
Ca1 0.0184(2) 0.0163(2) 0.0122(2) 0.000 0.00088(19) 0.000
Ca2 0.01542(16) 0.01542(16) 0.0101(2) 0.00019(12) -0.00019(12) 0.00153(17)
Ca3 0.01676(19) 0.01693(18) 0.00992(19) 0.00075(13) -0.00070(13) 0.00120(12)
O9 0.0303(7) 0.0209(7) 0.0321(8) 0.0025(6) 0.0075(7) 0.0034(6)
O1 0.0256(6) 0.0177(6) 0.0208(7) -0.0009(5) -0.0036(6) 0.0036(5)
O2 0.0218(6) 0.0179(6) 0.0168(6) -0.0021(5) -0.0037(5) 0.0031(5)
O3 0.0220(7) 0.0324(7) 0.0166(7) 0.0042(6) -0.0017(5) -0.0016(5)
O4 0.0257(7) 0.0246(7) 0.0149(7) 0.0038(5) 0.0033(5) 0.0021(5)
O5 0.0202(6) 0.0379(8) 0.0143(7) -0.0064(6) -0.0030(5) 0.0008(5)
O6 0.0212(7) 0.0995(15) 0.0129(8) -0.0180(8) -0.0027(6) 0.0082(8)
O7A 0.026(4) 0.023(2) 0.022(4) -0.006(3) 0.008(3) -0.002(3)
O7B 0.028(4) 0.025(3) 0.022(4) -0.008(3) 0.007(4) -0.004(3)
O8 0.0251(6) 0.0162(6) 0.0154(6) -0.0021(5) -0.0062(5) 0.0030(5)

loop_
_atom_type_symbol
_atom_type_description
_atom_type_scat_dispersion_real
_atom_type_scat_dispersion_imag
_atom_type_scat_source
C C 0.0181 0.0091 'International Tables Vol C Tables 4.2.6.8 and 6.1.1.4'
H H 0.0000 0.0000 'International Tables Vol C Tables 4.2.6.8 and 6.1.1.4'
Ca Ca 0.3641 1.2855 'International Tables Vol C Tables 4.2.6.8 and 6.1.1.4'
O O 0.0492 0.0322 'International Tables Vol C Tables 4.2.6.8 and 6.1.1.4'

loop_
_exptl_crystal_face_index_h
_exptl_crystal_face_index_k
_exptl_crystal_face_index_l
_exptl_crystal_face_perp_dist
-4 -21 0 0.0239
3 21 0 0.0352
12 -13 -4 0.0573
-10 15 4 0.0648
-12 18 -1 0.0458
13 -16 2 0.0348
7 12 5 0.0742
-5 -13 -5 0.0525
-12 -3 -6 0.0498
-14 -13 3 0.0525
16 1 -5 0.0700

loop_
_geom_angle_atom_site_label_1
_geom_angle_atom_site_label_2
_geom_angle_atom_site_label_3
_geom_angle
_geom_angle_site_symmetry_1
_geom_angle_site_symmetry_3
_geom_angle_publ_flag
C2 C1 Ca2 177.28(14) . . ?
O1 C1 C2 119.10(17) . . ?
O1 C1 Ca2 63.62(10) . . ?
O1 C1 O2 121.02(17) . . ?
O2 C1 C2 119.87(16) . . ?
O2 C1 Ca2 57.41(9) . . ?
C1 C2 H2A 109.5 . . ?
C1 C2 H2B 109.5 . . ?
C1 C2 H2C 109.5 . . ?
H2A C2 H2B 109.5 . . ?
H2A C2 H2C 109.5 . . ?
H2B C2 H2C 109.5 . . ?
O3 C3 C4 117.53(18) . . ?
O4 C3 C4 117.05(18) . . ?
O4 C3 O3 125.42(17) . . ?
C3 C4 H4A 109.5 . . ?
C3 C4 H4B 109.5 . . ?
C3 C4 H4C 109.5 . . ?
H4A C4 H4B 109.5 . . ?
H4A C4 H4C 109.5 . . ?
H4B C4 H4C 109.5 . . ?
C6 C5 Ca3 174.70(18) . 5_656 ?
O5 C5 C6 120.36(19) . . ?
O5 C5 Ca3 59.27(10) . 5_656 ?
O6 C5 C6 119.69(19) . . ?
O6 C5 Ca3 61.03(11) . 5_656 ?
O6 C5 O5 119.95(18) . . ?
C5 C6 H6A 109.5 . . ?
C5 C6 H6B 109.5 . . ?
C5 C6 H6C 109.5 . . ?
H6A C6 H6B 109.5 . . ?
H6A C6 H6C 109.5 . . ?
H6B C6 H6C 109.5 . . ?
C8 C7 Ca1 171.62(14) . . ?
O7A C7 C8 118.8(4) . . ?
O7A C7 Ca1 52.9(4) . . ?
O7A C7 O8 119.1(3) . . ?
O7B C7 C8 119.6(3) . . ?
O7B C7 Ca1 52.8(4) . . ?
O8 C7 C8 120.41(17) . . ?
O8 C7 Ca1 67.91(10) . . ?
O8 C7 O7B 118.2(3) . . ?
C7 C8 H8A 109.5 . . ?
C7 C8 H8B 109.5 . . ?
C7 C8 H8C 109.5 . . ?
H8A C8 H8B 109.5 . . ?
H8A C8 H8C 109.5 . . ?
H8B C8 H8C 109.5 . . ?
C7 Ca1 C7 113.13(7) . 5_655 ?
O2 Ca1 C7 83.37(5) 7_545 . ?
O2 Ca1 C7 159.03(5) 7_545 5_655 ?
O2 Ca1 C7 159.03(5) 3_644 . ?
O2 Ca1 C7 83.37(5) 3_644 5_655 ?
O2 Ca1 O2 84.09(6) 3_644 7_545 ?
O2 Ca1 O7A 94.5(5) 3_644 5_655 ?
O2 Ca1 O7A 175.5(6) 3_644 . ?
O2 Ca1 O7A 175.5(6) 7_545 5_655 ?
O2 Ca1 O7A 94.5(5) 7_545 . ?
O2 Ca1 O7B 169.7(8) 3_644 . ?
O2 Ca1 O7B 169.7(8) 7_545 5_655 ?
O2 Ca1 O7B 105.3(6) 7_545 . ?
O2 Ca1 O7B 105.3(6) 3_644 5_655 ?
O2 Ca1 O8 67.31(4) 3_644 5_655 ?
O2 Ca1 O8 134.27(4) 7_545 5_655 ?
O2 Ca1 O8 67.31(4) 7_545 . ?
O2 Ca1 O8 134.27(4) 3_644 . ?
O5 Ca1 C7 95.42(5) 5_655 5_655 ?
O5 Ca1 C7 82.43(5) . 5_655 ?
O5 Ca1 C7 82.42(5) 5_655 . ?
O5 Ca1 C7 95.42(5) . . ?
O5 Ca1 O2 83.20(5) 5_655 3_644 ?
O5 Ca1 O2 99.71(5) . 3_644 ?
O5 Ca1 O2 83.20(5) . 7_545 ?
O5 Ca1 O2 99.71(5) 5_655 7_545 ?
O5 Ca1 O5 176.12(8) . 5_655 ?
O5 Ca1 O7A 101.3(5) 5_655 . ?
O5 Ca1 O7A 75.8(5) 5_655 5_655 ?
O5 Ca1 O7A 101.3(5) . 5_655 ?
O5 Ca1 O7A 75.8(5) . . ?
O5 Ca1 O7B 90.8(6) 5_655 . ?
O5 Ca1 O7B 85.9(6) 5_655 5_655 ?
O5 Ca1 O7B 85.9(6) . . ?
O5 Ca1 O7B 90.8(6) . 5_655 ?
O5 Ca1 O8 110.80(4) 5_655 5_655 ?
O5 Ca1 O8 110.80(4) . . ?
O5 Ca1 O8 68.32(4) 5_655 . ?
O5 Ca1 O8 68.32(4) . 5_655 ?
O7A Ca1 C7 23.89(18) 5_655 5_655 ?
O7A Ca1 C7 96.7(4) . 5_655 ?
O7A Ca1 C7 23.89(18) . . ?
O7A Ca1 C7 96.7(4) 5_655 . ?
O7A Ca1 O7A 87.2(11) 5_655 . ?
O7A Ca1 O8 111.18(17) 5_655 . ?
O7A Ca1 O8 48.26(12) . . ?
O7A Ca1 O8 111.18(17) . 5_655 ?
O7A Ca1 O8 48.26(12) 5_655 5_655 ?
O7B Ca1 C7 88.8(5) 5_655 . ?
O7B Ca1 C7 25.2(3) . . ?
O7B Ca1 O7B 65.7(11) 5_655 . ?
O7B Ca1 O8 107.4(3) . 5_655 ?
O7B Ca1 O8 49.3(2) . . ?
O7B Ca1 O8 107.4(3) 5_655 . ?
O7B Ca1 O8 49.3(2) 5_655 5_655 ?
O8 Ca1 C7 132.52(5) . 5_655 ?
O8 Ca1 C7 24.82(5) . . ?
O8 Ca1 C7 24.82(5) 5_655 5_655 ?
O8 Ca1 C7 132.52(5) 5_655 . ?
O8 Ca1 O8 155.72(5) . 5_655 ?
C1 Ca2 C1 90.72(7) 7_546 . ?
C1 Ca2 Ca3 61.43(4) 7_546 7_546 ?
C1 Ca2 Ca3 109.53(4) 7_546 . ?
C1 Ca2 Ca3 61.44(4) . . ?
C1 Ca2 Ca3 109.53(4) . 7_546 ?
Ca3 Ca2 Ca3 168.252(18) . 7_546 ?
O1 Ca2 C1 95.46(5) 7_546 . ?
O1 Ca2 C1 25.47(5) 7_546 7_546 ?
O1 Ca2 C1 25.48(5) . . ?
O1 Ca2 C1 95.46(5) . 7_546 ?
O1 Ca2 Ca3 36.60(3) . . ?
O1 Ca2 Ca3 133.25(3) . 7_546 ?
O1 Ca2 Ca3 36.60(3) 7_546 7_546 ?
O1 Ca2 Ca3 133.25(3) 7_546 . ?
O1 Ca2 O1 109.84(6) 7_546 . ?
O2 Ca2 C1 85.39(5) 7_546 . ?
O2 Ca2 C1 25.35(5) 7_546 7_546 ?
O2 Ca2 C1 85.39(5) . 7_546 ?
O2 Ca2 C1 25.35(5) . . ?
O2 Ca2 Ca3 85.30(3) . 7_546 ?
O2 Ca2 Ca3 86.48(3) . . ?
O2 Ca2 Ca3 86.48(3) 7_546 7_546 ?
O2 Ca2 Ca3 85.30(3) 7_546 . ?
O2 Ca2 O1 80.03(4) 7_546 . ?
O2 Ca2 O1 80.03(4) . 7_546 ?
O2 Ca2 O1 50.82(4) 7_546 7_546 ?
O2 Ca2 O1 50.82(4) . . ?
O2 Ca2 O2 91.11(6) . 7_546 ?
O4 Ca2 C1 176.80(5) . 7_546 ?
O4 Ca2 C1 176.80(5) 7_546 . ?
O4 Ca2 C1 90.27(5) . . ?
O4 Ca2 C1 90.26(5) 7_546 7_546 ?
O4 Ca2 Ca3 121.00(3) . 7_546 ?
O4 Ca2 Ca3 68.35(3) . . ?
O4 Ca2 Ca3 68.35(3) 7_546 7_546 ?
O4 Ca2 Ca3 121.00(3) 7_546 . ?
O4 Ca2 O1 157.27(4) . 7_546 ?
O4 Ca2 O1 157.27(4) 7_546 . ?
O4 Ca2 O1 84.15(4) . . ?
O4 Ca2 O1 84.15(4) 7_546 7_546 ?
O4 Ca2 O2 151.84(4) . 7_546 ?
O4 Ca2 O2 96.77(5) 7_546 7_546 ?
O4 Ca2 O2 96.77(5) . . ?
O4 Ca2 O2 151.84(4) 7_546 . ?
O4 Ca2 O4 88.92(7) 7_546 . ?
O4 Ca2 O8 81.41(5) . 1_556 ?
O4 Ca2 O8 85.70(4) 7_546 1_556 ?
O4 Ca2 O8 85.70(4) . 7_545 ?
O4 Ca2 O8 81.41(5) 7_546 7_545 ?
O8 Ca2 C1 95.45(5) 1_556 7_546 ?
O8 Ca2 C1 95.44(5) 7_545 . ?
O8 Ca2 C1 97.24(5) 7_545 7_546 ?
O8 Ca2 C1 97.24(5) 1_556 . ?
O8 Ca2 Ca3 143.89(3) 7_545 . ?
O8 Ca2 Ca3 39.13(3) 7_545 7_546 ?
O8 Ca2 Ca3 143.89(3) 1_556 7_546 ?
O8 Ca2 Ca3 39.13(3) 1_556 . ?
O8 Ca2 O1 71.89(4) 1_556 . ?
O8 Ca2 O1 119.44(4) 7_545 . ?
O8 Ca2 O1 119.44(4) 1_556 7_546 ?
O8 Ca2 O1 71.89(4) 7_545 7_546 ?
O8 Ca2 O2 122.38(4) 7_545 7_546 ?
O8 Ca2 O2 122.38(4) 1_556 . ?
O8 Ca2 O2 71.61(4) 1_556 7_546 ?
O8 Ca2 O2 71.61(4) 7_545 . ?
O8 Ca2 O8 161.92(7) 7_545 1_556 ?
C5 Ca3 Ca1 57.17(4) 5_656 1_556 ?
C5 Ca3 Ca2 114.02(4) 5_656 . ?
C5 Ca3 Ca3 58.18(4) 5_656 5_656 ?
C5 Ca3 H9A 66.6(6) 5_656 . ?
Ca1 Ca3 H9A 91.0(7) 1_556 . ?
Ca2 Ca3 Ca1 63.207(7) . 1_556 ?
Ca2 Ca3 Ca3 153.044(8) . 5_656 ?
Ca2 Ca3 H9A 140.3(5) . . ?
Ca3 Ca3 Ca1 115.354(12) 5_656 1_556 ?
Ca3 Ca3 H9A 64.0(5) 5_656 . ?
O9 Ca3 C5 78.50(6) . 5_656 ?
O9 Ca3 Ca1 86.41(4) . 1_556 ?
O9 Ca3 Ca2 123.88(4) . . ?
O9 Ca3 Ca3 81.59(4) . 5_656 ?
O9 Ca3 H9A 18.1(5) . . ?
O9 Ca3 O5 81.86(5) . 5_656 ?
O9 Ca3 O6 80.43(6) . 5_656 ?
O9 Ca3 O8 86.44(5) . 1_556 ?
O1 Ca3 C5 97.15(6) . 5_656 ?
O1 Ca3 Ca1 77.56(4) . 1_556 ?
O1 Ca3 Ca2 42.88(3) . . ?
O1 Ca3 Ca3 110.31(3) . 5_656 ?
O1 Ca3 O9 162.99(6) . . ?
O1 Ca3 H9A 163.6(7) . . ?
O1 Ca3 O3 92.46(5) . . ?
O1 Ca3 O5 87.22(5) . 5_656 ?
O1 Ca3 O6 102.88(6) . 5_656 ?
O1 Ca3 O6 101.43(6) . . ?
O1 Ca3 O8 77.83(5) . 1_556 ?
O3 Ca3 C5 170.22(6) . 5_656 ?
O3 Ca3 Ca1 123.82(4) . 1_556 ?
O3 Ca3 Ca2 72.21(4) . . ?
O3 Ca3 Ca3 119.85(4) . 5_656 ?
O3 Ca3 O9 91.77(5) . . ?
O3 Ca3 H9A 103.7(6) . . ?
O3 Ca3 O5 154.22(5) . 5_656 ?
O3 Ca3 O6 151.90(5) . 5_656 ?
O3 Ca3 O6 87.09(5) . . ?
O3 Ca3 O8 82.22(5) . 1_556 ?
O5 Ca3 C5 25.91(5) 5_656 5_656 ?
O5 Ca3 Ca1 31.29(3) 5_656 1_556 ?
O5 Ca3 Ca2 90.62(3) 5_656 . ?
O5 Ca3 Ca3 84.07(3) 5_656 5_656 ?
O5 Ca3 H9A 77.1(7) 5_656 . ?
O5 Ca3 O6 51.59(5) 5_656 5_656 ?
O6 Ca3 C5 25.78(6) 5_656 5_656 ?
O6 Ca3 C5 92.77(6) . 5_656 ?
O6 Ca3 Ca1 82.88(4) 5_656 1_556 ?
O6 Ca3 Ca1 149.03(4) . 1_556 ?
O6 Ca3 Ca2 134.12(4) 5_656 . ?
O6 Ca3 Ca2 135.20(5) . . ?
O6 Ca3 Ca3 35.34(4) . 5_656 ?
O6 Ca3 Ca3 32.52(4) 5_656 5_656 ?
O6 Ca3 O9 95.24(7) . . ?
O6 Ca3 H9A 63.7(5) 5_656 . ?
O6 Ca3 H9A 82.4(6) . . ?
O6 Ca3 O5 118.26(5) . 5_656 ?
O6 Ca3 O6 67.02(6) . 5_656 ?
O6 Ca3 O8 169.23(5) . 1_556 ?
O8 Ca3 C5 97.99(5) 1_556 5_656 ?
O8 Ca3 Ca1 41.60(3) 1_556 1_556 ?
O8 Ca3 Ca2 39.23(3) 1_556 . ?
O8 Ca3 Ca3 154.99(4) 1_556 5_656 ?
O8 Ca3 H9A 101.4(6) 1_556 . ?
O8 Ca3 O5 72.51(5) 1_556 5_656 ?
O8 Ca3 O6 123.72(5) 1_556 5_656 ?
Ca3 O9 H9A 102(2) . . ?
Ca3 O9 H9B 125(2) . . ?
Ca3 O9 H9C 125(3) . . ?
H9A O9 H9B 93(3) . . ?
H9A O9 H9C 91(3) . . ?
H9B O9 H9C 107(3) . . ?
C1 O1 Ca2 90.90(11) . . ?
C1 O1 Ca3 160.49(13) . . ?
Ca3 O1 Ca2 100.52(5) . . ?
C1 O2 Ca1 139.90(12) . 4_565 ?
C1 O2 Ca2 97.25(10) . . ?
Ca1 O2 Ca2 116.76(5) 4_565 . ?
C3 O3 Ca3 133.13(12) . . ?
C3 O4 Ca2 139.14(12) . . ?
C5 O5 Ca1 149.52(13) . . ?
C5 O5 Ca3 94.82(12) . 5_656 ?
Ca1 O5 Ca3 115.52(5) . 5_656 ?
C5 O6 Ca3 93.18(12) . 5_656 ?
C5 O6 Ca3 153.69(14) . . ?
Ca3 O6 Ca3 112.14(6) . 5_656 ?
C7 O7A Ca1 103.2(5) . . ?
C7 O7B Ca1 102.1(6) . . ?
C7 O8 Ca1 87.27(11) . . ?
C7 O8 Ca2 125.76(12) . 1_554 ?
C7 O8 Ca3 127.54(12) . 1_554 ?
Ca2 O8 Ca1 104.30(5) 1_554 . ?
Ca3 O8 Ca1 102.90(5) 1_554 . ?
Ca3 O8 Ca2 101.64(5) 1_554 1_554 ?

loop_
_geom_bond_atom_site_label_1
_geom_bond_atom_site_label_2
_geom_bond_distance
_geom_bond_site_symmetry_2
_geom_bond_publ_flag
C1 C2 1.504(3) . ?
C1 Ca2 2.9246(18) . ?
C1 O1 1.258(2) . ?
C1 O2 1.262(2) . ?
C2 H2A 0.9800 . ?
C2 H2B 0.9800 . ?
C2 H2C 0.9800 . ?
C3 C4 1.511(3) . ?
C3 O3 1.258(2) . ?
C3 O4 1.256(2) . ?
C4 H4A 0.9800 . ?
C4 H4B 0.9800 . ?
C4 H4C 0.9800 . ?
C5 C6 1.498(3) . ?
C5 Ca3 2.880(2) 5_656 ?
C5 O5 1.263(2) . ?
C5 O6 1.255(3) . ?
C6 H6A 0.9800 . ?
C6 H6B 0.9800 . ?
C6 H6C 0.9800 . ?
C7 C8 1.496(3) . ?
C7 Ca1 3.0072(19) . ?
C7 O7A 1.251(7) . ?
C7 O7B 1.307(12) . ?
C7 O8 1.264(2) . ?
C8 H8A 0.9800 . ?
C8 H8B 0.9800 . ?
C8 H8C 0.9800 . ?
Ca1 O2 2.3758(13) 7_545 ?
Ca1 O2 2.3758(13) 3_644 ?
Ca1 O5 2.3569(14) . ?
Ca1 O5 2.3569(14) 5_655 ?
Ca1 O7A 2.464(7) . ?
Ca1 O7A 2.464(7) 5_655 ?
Ca1 O7B 2.448(7) . ?
Ca1 O7B 2.448(7) 5_655 ?
Ca1 O8 2.7897(14) 5_655 ?
Ca1 O8 2.7896(14) . ?
Ca2 Ca3 3.7861(3) 7_546 ?
Ca2 Ca3 3.7861(3) . ?
Ca2 O1 2.6204(14) 7_546 ?
Ca2 O1 2.6204(14) . ?
Ca2 O2 2.4839(13) . ?
Ca2 O2 2.4839(13) 7_546 ?
Ca2 O4 2.3059(13) 7_546 ?
Ca2 O4 2.3060(13) . ?
Ca2 O8 2.4447(12) 1_556 ?
Ca2 O8 2.4447(12) 7_545 ?
Ca3 Ca3 4.0415(7) 5_656 ?
Ca3 O9 2.3765(14) . ?
Ca3 H9A 2.69(3) . ?
Ca3 O1 2.2958(13) . ?
Ca3 O3 2.3110(14) . ?
Ca3 O5 2.4845(14) 5_656 ?
Ca3 O6 2.3459(16) . ?
Ca3 O6 2.5237(16) 5_656 ?
Ca3 O8 2.4395(13) 1_556 ?
O9 H9A 0.853(18) . ?
O9 H9B 0.859(17) . ?
O9 H9C 0.834(18) . ?

loop_
_geom_torsion_atom_site_label_1
_geom_torsion_atom_site_label_2
_geom_torsion_atom_site_label_3
_geom_torsion_atom_site_label_4
_geom_torsion
_geom_torsion_site_symmetry_1
_geom_torsion_site_symmetry_2
_geom_torsion_site_symmetry_3
_geom_torsion_site_symmetry_4
_geom_torsion_publ_flag
C2 C1 O1 Ca2 179.98(16) . . . . ?
C2 C1 O1 Ca3 -53.8(4) . . . . ?
C2 C1 O2 Ca1 31.1(3) . . . 4_565 ?
C2 C1 O2 Ca2 179.96(16) . . . . ?
C4 C3 O3 Ca3 -170.58(16) . . . . ?
C4 C3 O4 Ca2 160.61(17) . . . . ?
C6 C5 O5 Ca1 0.7(4) . . . . ?
C6 C5 O5 Ca3 -173.9(2) . . . 5_656 ?
C6 C5 O6 Ca3 9.4(5) . . . . ?
C6 C5 O6 Ca3 174.0(2) . . . 5_656 ?
C8 C7 O7A Ca1 178.6(3) . . . . ?
C8 C7 O7B Ca1 -176.0(3) . . . . ?
C8 C7 O8 Ca1 178.90(17) . . . . ?
C8 C7 O8 Ca2 73.2(2) . . . 1_554 ?
C8 C7 O8 Ca3 -76.9(2) . . . 1_554 ?
Ca1 C7 O8 Ca2 -105.69(11) . . . 1_554 ?
Ca1 C7 O8 Ca3 104.19(12) . . . 1_554 ?
Ca2 C1 O1 Ca3 126.2(4) . . . . ?
Ca2 C1 O2 Ca1 -148.83(19) . . . 4_565 ?
Ca3 C5 O5 Ca1 174.5(3) 5_656 . . . ?
Ca3 C5 O6 Ca3 -164.6(4) 5_656 . . . ?
O1 C1 O2 Ca1 -150.01(14) . . . 4_565 ?
O1 C1 O2 Ca2 -1.18(19) . . . . ?
O2 C1 O1 Ca2 1.11(18) . . . . ?
O2 C1 O1 Ca3 127.3(3) . . . . ?
O3 C3 O4 Ca2 -20.0(3) . . . . ?
O4 C3 O3 Ca3 10.0(3) . . . . ?
O5 C5 O6 Ca3 -6.8(2) . . . 5_656 ?
O5 C5 O6 Ca3 -171.4(3) . . . . ?
O6 C5 O5 Ca1 -178.56(19) . . . . ?
O6 C5 O5 Ca3 6.9(2) . . . 5_656 ?
O7A C7 O8 Ca1 13.8(15) . . . . ?
O7A C7 O8 Ca2 -91.9(15) . . . 1_554 ?
O7A C7 O8 Ca3 118.0(15) . . . 1_554 ?
O7B C7 O8 Ca1 -16.5(15) . . . . ?
O7B C7 O8 Ca2 -122.2(15) . . . 1_554 ?
O7B C7 O8 Ca3 87.7(16) . . . 1_554 ?
O8 C7 O7A Ca1 -16.1(17) . . . . ?
O8 C7 O7B Ca1 19.3(18) . . . . ?

loop_
_exptl_oxdiff_crystal_face_indexfrac_h
_exptl_oxdiff_crystal_face_indexfrac_k
_exptl_oxdiff_crystal_face_indexfrac_l
_exptl_oxdiff_crystal_face_x
_exptl_oxdiff_crystal_face_y
_exptl_oxdiff_crystal_face_z
-4.0014 -21.0002 0.0002 0.5043 -0.1345 0.8428
3.0015 21.0003 -0.0002 -0.4647 0.1567 -0.8525
11.9944 -13.0010 -3.9998 -0.4882 0.0885 0.8774
-9.9943 15.0009 3.9998 0.3760 -0.1117 -0.9419
-11.9996 18.0014 -1.0002 0.1231 0.5822 -0.8192
13.0008 -16.0014 2.0002 -0.1391 -0.7067 0.6914
7.0063 11.9996 4.9998 -0.1923 -0.6456 -0.7037
-5.0064 -12.9997 -4.9998 0.1295 0.5904 0.7652
-12.0066 -2.9989 -5.9999 0.1860 0.9762 0.3307
-13.9973 -12.9994 3.0001 0.9390 -0.1972 0.2484
15.9942 0.9990 -4.9999 -0.9339 0.2720 0.3822
